data_4509422
loop_
_publ_author_name
'Song, Jun-Ling'
'Yi, Fei-Yan'
'Mao, Jiang-Gao'

_publ_section_title
;
 New Types of Luminescent Lanthanide Squarato-Aminophosphonates
;
_journal_issue 7
_journal_name_full 'Crystal Growth &amp; Design'
_journal_page_first 3273
_journal_paper_doi 10.1021/cg900010z
_journal_volume 9
_journal_year 2009
_chemical_formula_sum 'C13 H9 N Nd O8 P'
_chemical_formula_weight 482.42
_chemical_name_systematic
; 
 ? 
;
_space_group_IT_number 61
_symmetry_cell_setting orthorhombic
_symmetry_space_group_name_Hall '-P 2ac 2ab'
_symmetry_space_group_name_H-M 'P b c a'
_atom_sites_solution_hydrogens geom
_atom_sites_solution_primary direct
_atom_sites_solution_secondary difmap
_audit_creation_method SHELXL-97
_cell_angle_alpha 90.00
_cell_angle_beta 90.00
_cell_angle_gamma 90.00
_cell_formula_units_Z 8
_cell_length_a 10.9670(18)
_cell_length_b 9.5949(17)
_cell_length_c 28.377(5)
_cell_measurement_temperature 293(2)
_cell_volume 2986.0(9)
_computing_structure_refinement 'SHELXL-97 (Sheldrick, 1997)'
_computing_structure_solution 'SHELXS-97 (Sheldrick, 1990)'
_diffrn_ambient_temperature 293(2)
_diffrn_measured_fraction_theta_full 0.994
_diffrn_measured_fraction_theta_max 0.994
_diffrn_measurement_device_type 'Rigaku Mercury CCD'
_diffrn_measurement_method 'narrow frame method'
_diffrn_radiation_monochromator graphite
_diffrn_radiation_source 'fine-focus sealed tube'
_diffrn_radiation_type MoK\a
_diffrn_radiation_wavelength 0.71073
_diffrn_reflns_av_R_equivalents 0.0262
_diffrn_reflns_av_sigmaI/netI 0.0165
_diffrn_reflns_limit_h_max 13
_diffrn_reflns_limit_h_min -14
_diffrn_reflns_limit_k_max 12
_diffrn_reflns_limit_k_min -12
_diffrn_reflns_limit_l_max 36
_diffrn_reflns_limit_l_min -28
_diffrn_reflns_number 20389
_diffrn_reflns_theta_full 27.49
_diffrn_reflns_theta_max 27.49
_diffrn_reflns_theta_min 2.35
_diffrn_standards_decay_% <1.0%
_exptl_absorpt_coefficient_mu 3.629
_exptl_absorpt_correction_T_max 1.000
_exptl_absorpt_correction_T_min 0.805
_exptl_absorpt_correction_type multi-scan
_exptl_crystal_colour purple
_exptl_crystal_density_diffrn 2.146
_exptl_crystal_density_method 'not measured'
_exptl_crystal_description brick
_exptl_crystal_F_000 1864
_exptl_crystal_size_max 0.18
_exptl_crystal_size_mid 0.15
_exptl_crystal_size_min 0.08
_refine_diff_density_max 1.431
_refine_diff_density_min -0.697
_refine_diff_density_rms 0.113
_refine_ls_extinction_method none
_refine_ls_goodness_of_fit_ref 1.318
_refine_ls_hydrogen_treatment constr
_refine_ls_matrix_type full
_refine_ls_number_parameters 217
_refine_ls_number_reflns 3407
_refine_ls_number_restraints 0
_refine_ls_restrained_S_all 1.318
_refine_ls_R_factor_all 0.0355
_refine_ls_R_factor_gt 0.0336
_refine_ls_shift/su_max 0.001
_refine_ls_shift/su_mean 0.000
_refine_ls_structure_factor_coef Fsqd
_refine_ls_weighting_details 'calc w=1/[\s^2^(Fo^2^)+(0.0000P)^2^+14.0109P] where P=(Fo^2^+2Fc^2^)/3'
_refine_ls_weighting_scheme calc
_refine_ls_wR_factor_gt 0.0620
_refine_ls_wR_factor_ref 0.0626
_reflns_number_gt 3232
_reflns_number_total 3407
_reflns_threshold_expression >2sigma(I)
_cod_data_source_file cg900010zsup1.cif
_cod_data_source_block Nd
_cod_depositor_comments
;
The following automatic conversions were performed:

'_exptl_absorpt_correction_type' value 'Multi-Scan' changed to
'multi-scan' according to
/home/saulius/struct/CIF-dictionaries/cif_core.dic dictionary named
'cif_core.dic' version 2.4.2 from 2011-04-26.

Automatic conversion script
Id: cif_fix_values 1891 2012-01-12 08:04:46Z andrius 
;
_cod_original_cell_volume 2986.1(9)
_cod_original_sg_symbol_H-M Pbca
_cod_database_code 4509422

loop_
_symmetry_equiv_pos_as_xyz
'x, y, z'
'-x+1/2, -y, z+1/2'
'-x, y+1/2, -z+1/2'
'x+1/2, -y+1/2, -z'
'-x, -y, -z'
'x-1/2, y, -z-1/2'
'x, -y-1/2, z-1/2'
'-x-1/2, y-1/2, z'

loop_
_atom_site_label
_atom_site_type_symbol
_atom_site_fract_x
_atom_site_fract_y
_atom_site_fract_z
_atom_site_U_iso_or_equiv
_atom_site_adp_type
_atom_site_occupancy
_atom_site_symmetry_multiplicity
_atom_site_calc_flag
_atom_site_refinement_flags
Nd1 Nd 0.936103(17) 0.80412(2) -0.046793(7) 0.01504(7) Uani 1 1 d .
P1 P 1.12090(9) 0.83019(11) 0.06478(4) 0.0164(2) Uani 1 1 d .
N1 N 0.9220(3) 0.7101(4) 0.10653(12) 0.0181(7) Uani 1 1 d .
C1 C 0.9356(5) 0.8570(5) 0.21668(17) 0.0367(12) Uani 1 1 d .
H1A H 0.9866 0.9274 0.2057 0.044 Uiso 1 1 calc R
C2 C 0.9367(5) 0.8222(5) 0.26422(17) 0.0380(12) Uani 1 1 d .
H2A H 0.9868 0.8705 0.2850 0.046 Uiso 1 1 calc R
C3 C 0.8637(4) 0.7166(5) 0.28034(16) 0.0296(10) Uani 1 1 d .
C4 C 0.7864(6) 0.6484(7) 0.24965(19) 0.0575(19) Uani 1 1 d .
H4A H 0.7365 0.5770 0.2606 0.069 Uiso 1 1 calc R
C5 C 0.7833(6) 0.6861(7) 0.20271(18) 0.0551(18) Uani 1 1 d .
H5A H 0.7290 0.6421 0.1824 0.066 Uiso 1 1 calc R
C6 C 0.8600(4) 0.7887(5) 0.18553(15) 0.0252(9) Uani 1 1 d .
C7 C 0.8702(4) 0.6720(5) 0.33076(16) 0.0296(10) Uani 1 1 d .
C8 C 0.8594(4) 0.8217(4) 0.13345(14) 0.0209(8) Uani 1 1 d .
H8A H 0.7759 0.8305 0.1225 0.025 Uiso 1 1 calc R
H8B H 0.9003 0.9099 0.1281 0.025 Uiso 1 1 calc R
C9 C 1.0564(3) 0.7075(4) 0.10703(14) 0.0196(8) Uani 1 1 d .
H9A H 1.0844 0.6141 0.0996 0.024 Uiso 1 1 calc R
H9B H 1.0852 0.7305 0.1384 0.024 Uiso 1 1 calc R
C10 C 0.8605(3) 0.6212(4) 0.07963(14) 0.0170(8) Uani 1 1 d .
C11 C 0.7338(4) 0.6065(4) 0.06692(14) 0.0199(8) Uani 1 1 d .
C12 C 0.7641(4) 0.4862(5) 0.03713(15) 0.0229(9) Uani 1 1 d .
C13 C 0.8931(4) 0.4985(4) 0.05297(14) 0.0191(8) Uani 1 1 d .
O1 O 0.8081(4) 0.5570(4) 0.33922(12) 0.0477(10) Uani 1 1 d .
H1B H 0.8317 0.5222 0.3640 0.072 Uiso 1 1 calc R
O2 O 0.9310(3) 0.7334(4) 0.36054(11) 0.0325(8) Uani 1 1 d .
O3 O 0.6386(3) 0.6654(3) 0.07956(11) 0.0265(7) Uani 1 1 d .
O4 O 0.7054(3) 0.4062(4) 0.01148(12) 0.0331(8) Uani 1 1 d .
O5 O 0.9898(3) 0.4308(3) 0.04915(12) 0.0259(6) Uani 1 1 d .
O11 O 1.2547(3) 0.7986(4) 0.06377(11) 0.0297(7) Uani 1 1 d .
O12 O 1.0984(3) 0.9777(3) 0.08364(11) 0.0248(7) Uani 1 1 d .
O13 O 1.0530(3) 0.8091(4) 0.01944(11) 0.0328(7) Uani 1 1 d .

loop_
_atom_site_aniso_label
_atom_site_aniso_U_11
_atom_site_aniso_U_22
_atom_site_aniso_U_33
_atom_site_aniso_U_23
_atom_site_aniso_U_13
_atom_site_aniso_U_12
Nd1 0.01072(10) 0.01584(10) 0.01856(10) -0.00258(9) -0.00038(8) 0.00024(7)
P1 0.0130(4) 0.0185(5) 0.0177(5) -0.0036(4) -0.0012(4) 0.0031(4)
N1 0.0141(15) 0.0185(17) 0.0218(16) -0.0023(14) -0.0012(13) 0.0005(13)
C1 0.051(3) 0.032(3) 0.027(2) 0.002(2) -0.005(2) -0.015(2)
C2 0.053(3) 0.035(3) 0.027(2) 0.000(2) -0.010(2) -0.013(2)
C3 0.034(2) 0.034(3) 0.021(2) 0.0017(19) 0.0003(18) -0.001(2)
C4 0.070(4) 0.077(4) 0.026(2) 0.011(3) -0.006(3) -0.044(4)
C5 0.060(4) 0.080(5) 0.026(3) 0.009(3) -0.012(2) -0.041(4)
C6 0.029(2) 0.028(2) 0.019(2) -0.0013(17) 0.0014(17) 0.0012(19)
C7 0.030(2) 0.037(3) 0.022(2) 0.0016(19) 0.0012(19) 0.005(2)
C8 0.025(2) 0.019(2) 0.0187(19) -0.0009(16) -0.0010(16) 0.0039(17)
C9 0.0136(17) 0.019(2) 0.026(2) -0.0007(17) -0.0046(16) 0.0000(16)
C10 0.0149(18) 0.017(2) 0.0188(19) 0.0019(15) -0.0009(15) -0.0003(15)
C11 0.0149(18) 0.022(2) 0.0222(19) 0.0045(17) -0.0041(16) -0.0024(16)
C12 0.018(2) 0.025(2) 0.025(2) 0.0015(17) -0.0031(17) -0.0044(17)
C13 0.0182(18) 0.0168(19) 0.022(2) 0.0038(16) -0.0006(16) -0.0017(15)
O1 0.063(3) 0.053(2) 0.0274(18) 0.0111(17) -0.0064(18) -0.021(2)
O2 0.0412(19) 0.0353(19) 0.0209(15) 0.0031(14) -0.0035(15) -0.0011(16)
O3 0.0152(14) 0.0352(19) 0.0290(16) -0.0023(14) -0.0002(12) 0.0035(13)
O4 0.0297(17) 0.0307(18) 0.0389(19) -0.0067(15) -0.0128(15) -0.0068(14)
O5 0.0215(14) 0.0203(15) 0.0357(17) -0.0037(14) -0.0022(13) 0.0059(12)
O11 0.0145(13) 0.0357(18) 0.0390(17) -0.0059(15) 0.0010(13) 0.0031(14)
O12 0.0295(16) 0.0171(15) 0.0278(16) -0.0018(12) 0.0049(13) 0.0027(13)
O13 0.0262(16) 0.052(2) 0.0201(15) -0.0044(15) -0.0070(13) -0.0033(16)

loop_
_atom_type_symbol
_atom_type_description
_atom_type_scat_dispersion_real
_atom_type_scat_dispersion_imag
_atom_type_scat_source
C C 0.0033 0.0016 'International Tables Vol C Tables 4.2.6.8 and 6.1.1.4'
H H 0.0000 0.0000 'International Tables Vol C Tables 4.2.6.8 and 6.1.1.4'
N N 0.0061 0.0033 'International Tables Vol C Tables 4.2.6.8 and 6.1.1.4'
O O 0.0106 0.0060 'International Tables Vol C Tables 4.2.6.8 and 6.1.1.4'
P P 0.1023 0.0942 'International Tables Vol C Tables 4.2.6.8 and 6.1.1.4'
Nd Nd -0.1943 3.0179 'International Tables Vol C Tables 4.2.6.8 and 6.1.1.4'

loop_
_geom_angle_atom_site_label_1
_geom_angle_atom_site_label_2
_geom_angle_atom_site_label_3
_geom_angle
_geom_angle_site_symmetry_1
_geom_angle_site_symmetry_3
O11 Nd1 O13 132.67(12) 4_465 .
O11 Nd1 O12 98.62(12) 4_465 5_775
O13 Nd1 O12 115.81(12) . 5_775
O11 Nd1 O5 83.29(11) 4_465 5_765
O13 Nd1 O5 81.49(12) . 5_765
O12 Nd1 O5 150.72(11) 5_775 5_765
O11 Nd1 O3 140.62(11) 4_465 4_565
O13 Nd1 O3 78.35(11) . 4_565
O12 Nd1 O3 82.56(11) 5_775 4_565
O5 Nd1 O3 78.00(11) 5_765 4_565
O11 Nd1 O4 76.33(11) 4_465 8_765
O13 Nd1 O4 78.04(12) . 8_765
O12 Nd1 O4 81.08(11) 5_775 8_765
O5 Nd1 O4 127.20(11) 5_765 8_765
O3 Nd1 O4 141.63(11) 4_565 8_765
O11 Nd1 O2 73.32(11) 4_465 7_575
O13 Nd1 O2 146.38(11) . 7_575
O12 Nd1 O2 71.30(10) 5_775 7_575
O5 Nd1 O2 81.49(11) 5_765 7_575
O3 Nd1 O2 69.87(10) 4_565 7_575
O4 Nd1 O2 134.72(11) 8_765 7_575
O11 P1 O13 116.24(19) . .
O11 P1 O12 110.58(18) . .
O13 P1 O12 110.1(2) . .
O11 P1 C9 105.16(19) . .
O13 P1 C9 106.53(19) . .
O12 P1 C9 107.70(18) . .
C10 N1 C9 120.1(3) . .
C10 N1 C8 121.7(3) . .
C9 N1 C8 118.0(3) . .
C6 C1 C2 120.9(5) . .
C6 C1 H1A 119.6 . .
C2 C1 H1A 119.6 . .
C3 C2 C1 119.8(5) . .
C3 C2 H2A 120.1 . .
C1 C2 H2A 120.1 . .
C2 C3 C4 119.9(4) . .
C2 C3 C7 120.2(4) . .
C4 C3 C7 119.8(5) . .
C3 C4 C5 120.0(5) . .
C3 C4 H4A 120.0 . .
C5 C4 H4A 120.0 . .
C4 C5 C6 120.7(5) . .
C4 C5 H5A 119.6 . .
C6 C5 H5A 119.6 . .
C1 C6 C5 118.6(4) . .
C1 C6 C8 122.0(4) . .
C5 C6 C8 119.4(4) . .
O2 C7 O1 123.9(4) . .
O2 C7 C3 123.2(5) . .
O1 C7 C3 112.9(4) . .
N1 C8 C6 110.5(3) . .
N1 C8 H8A 109.5 . .
C6 C8 H8A 109.5 . .
N1 C8 H8B 109.5 . .
C6 C8 H8B 109.5 . .
H8A C8 H8B 108.1 . .
N1 C9 P1 111.7(3) . .
N1 C9 H9A 109.3 . .
P1 C9 H9A 109.3 . .
N1 C9 H9B 109.3 . .
P1 C9 H9B 109.3 . .
H9A C9 H9B 107.9 . .
N1 C10 C11 134.0(4) . .
N1 C10 C13 134.4(4) . .
C11 C10 C13 91.6(3) . .
O3 C11 C10 134.0(4) . .
O3 C11 C12 135.6(4) . .
C10 C11 C12 90.1(3) . .
O4 C12 C11 135.0(4) . .
O4 C12 C13 136.1(4) . .
C11 C12 C13 88.8(3) . .
O5 C13 C10 132.8(4) . .
O5 C13 C12 137.7(4) . .
C10 C13 C12 89.3(3) . .
C7 O1 H1B 109.5 . .
C7 O2 Nd1 128.9(3) . 7_576
C11 O3 Nd1 135.6(3) . 4_465
C12 O4 Nd1 165.0(3) . 8_755
C13 O5 Nd1 141.2(3) . 5_765
P1 O11 Nd1 161.7(2) . 4_565
P1 O12 Nd1 133.39(18) . 5_775
P1 O13 Nd1 172.2(2) . .

loop_
_geom_bond_atom_site_label_1
_geom_bond_atom_site_label_2
_geom_bond_distance
_geom_bond_site_symmetry_2
Nd1 O11 2.272(3) 4_465
Nd1 O13 2.276(3) .
Nd1 O12 2.370(3) 5_775
Nd1 O5 2.397(3) 5_765
Nd1 O3 2.426(3) 4_565
Nd1 O4 2.470(3) 8_765
Nd1 O2 2.655(3) 7_575
P1 O11 1.498(3) .
P1 O13 1.500(3) .
P1 O12 1.533(3) .
P1 C9 1.823(4) .
N1 C10 1.329(5) .
N1 C9 1.475(5) .
N1 C8 1.483(5) .
C1 C6 1.378(6) .
C1 C2 1.390(7) .
C1 H1A 0.9300 .
C2 C3 1.370(7) .
C2 H2A 0.9300 .
C3 C4 1.381(7) .
C3 C7 1.495(6) .
C4 C5 1.381(7) .
C4 H4A 0.9300 .
C5 C6 1.384(7) .
C5 H5A 0.9300 .
C6 C8 1.512(6) .
C7 O2 1.227(6) .
C7 O1 1.319(6) .
C8 H8A 0.9700 .
C8 H8B 0.9700 .
C9 H9A 0.9700 .
C9 H9B 0.9700 .
C10 C11 1.442(5) .
C10 C13 1.444(6) .
C11 O3 1.240(5) .
C11 C12 1.469(6) .
C12 O4 1.239(5) .
C12 C13 1.489(5) .
C13 O5 1.248(5) .
O1 H1B 0.8200 .
O2 Nd1 2.655(3) 7_576
O3 Nd1 2.426(3) 4_465
O4 Nd1 2.470(3) 8_755
O5 Nd1 2.397(3) 5_765
O11 Nd1 2.272(3) 4_565
O12 Nd1 2.370(3) 5_775

loop_
_geom_hbond_atom_site_label_D
_geom_hbond_atom_site_label_H
_geom_hbond_atom_site_label_A
_geom_hbond_distance_DH
_geom_hbond_distance_HA
_geom_hbond_distance_DA
_geom_hbond_angle_DHA
_geom_hbond_site_symmetry_A
O1 H1B O12 0.82 1.73 2.535(5) 168.2 3_745
